data_2001563
loop_
_publ_author_name
'Hirayama, N.'
'Nagahara, Y.'
'Shimada, J.'
'Suzuki, F.'

_publ_section_title
;
 Structure of 8-(dicyclopropylmethyl)-1,3-dipropylxanthine
;
_journal_issue 7
_journal_name_full 'Acta Crystallographica Section C'
_journal_page_first 1413
_journal_page_last 1414
_journal_paper_doi 10.1107/S0108270193000678
_journal_volume 49
_journal_year 1993
_chemical_formula_sum 'C18 H26 N4 O2'
_chemical_formula_weight 330.43
_space_group_IT_number 2
_space_group_name_Hall '-P 1'
_space_group_name_H-M_alt 'P -1'
_symmetry_cell_setting triclinic
_symmetry_space_group_name_Hall '-P 1'
_symmetry_space_group_name_H-M 'P -1'
_atom_type_scat_source IntTabIV
_cell_angle_alpha 99.260(10)
_cell_angle_beta 105.300(10)
_cell_angle_gamma 72.900(10)
_cell_formula_units_Z 2
_cell_length_a 9.7180(10)
_cell_length_b 9.8300(10)
_cell_length_c 10.7310(10)
_cell_measurement_reflns_used 25
_cell_measurement_temperature 295
_cell_measurement_theta_max 47
_cell_measurement_theta_min 35
_cell_volume 941.20(17)
_diffrn_measurement_device 'Enraf-Nonius CAD-4'
_diffrn_measurement_method \w/2\q
_diffrn_radiation_type CuK\a
_diffrn_radiation_wavelength 1.54184
_diffrn_reflns_av_R_equivalents 0.046
_diffrn_reflns_limit_h_max 12
_diffrn_reflns_limit_h_min 0
_diffrn_reflns_limit_k_max 12
_diffrn_reflns_limit_k_min -12
_diffrn_reflns_limit_l_max 12
_diffrn_reflns_limit_l_min -13
_diffrn_reflns_number 3994
_diffrn_reflns_theta_max 75
_diffrn_standards_decay_% 0.021
_diffrn_standards_interval_time 83.3
_diffrn_standards_number 3
_exptl_absorpt_coefficient_mu 0.591
_exptl_absorpt_correction_type none
_exptl_crystal_colour colourless
_exptl_crystal_density_diffrn 1.17
_exptl_crystal_density_meas 1.19
_exptl_crystal_description prism
_exptl_crystal_size_max 0.3
_exptl_crystal_size_mid 0.3
_exptl_crystal_size_min 0.2
_refine_diff_density_max 0.35(5)
_refine_diff_density_min -0.28(5)
_refine_ls_extinction_coef 2.14E-6
_refine_ls_extinction_method 'Zachariasen (1963)'
_refine_ls_goodness_of_fit_obs 0.686
_refine_ls_hydrogen_treatment noref
_refine_ls_number_parameters 218
_refine_ls_number_reflns 3041
_refine_ls_R_factor_obs 0.073
_refine_ls_shift/esd_max 0.01
_refine_ls_structure_factor_coef F
_refine_ls_weighting_scheme unit
_refine_ls_wR_factor_obs 0.072
_reflns_number_observed 3041
_reflns_number_total 3795
_reflns_observed_criterion |F~o~|>3.0\s(|F~o~|)
_cod_data_source_file oh1014.cif
_cod_data_source_block oh1014_structure_1_of_1
_cod_original_cell_volume 941.2(3)
_cod_database_code 2001563

loop_
_space_group_symop_id
_space_group_symop_operation_xyz
1 x,y,z
2 -x,-y,-z

loop_
_atom_site_label
_atom_site_fract_x
_atom_site_fract_y
_atom_site_fract_z
O2 .1840(3) .0786(3) 1.0647(3)
O6 .4983(3) 0.3600(3) 1.1180(2)
N1 .3375(3) .2230(3) 1.0912(3)
N3 .1338(3) .2313(3) .9106(3)
N7 .3124(3) .4700(3) .8568(3)
N9 .1139(3) .3922(3) .7531(3)
C1a .4199(4) .1636(4) 1.2170(3)
C1b .5409(4) .0291(4) 1.1990(4)
C1c .6202(6) -.0270(6) 1.3322(5)
C2 .2145(4) .1724(4) 1.0243(3)
C3a -.0032(4) .1905(4) .8425(4)
C3b -.1364(4) .2928(5) .8878(5)
C3c -.2773(5) .2463(6) .8140(7)
C4 .1781(3) .3306(3) .8664(3)
C5 .2996(3) .3741(3) .9321(3)
C6 .3874(4) .3246(4) 1.0514(3)
C8 .1977(3) .4759(4) .7509(3)
C9 .1750(3) .5640(4) .6413(3)
C10a .3083(4) .5197(4) .5819(3)
C10b .1369(4) .7208(4) .6833(4)
C11a .3433(5) .3735(5) .5104(4)
C11b -.0141(6) .7934(6) .6989(5)
C12a .2862(4) .5039(5) .4372(4)
C12b .0363(6) .8237(5) .5888(5)
H(N) .3886 .5273 .8886
H(C1) .4433 .2500 1.2773
H(C2) .3320 .1386 1.2500
H(C3) .5000 -.0546 1.1406
H(C4) .6113 .0566 1.1679
H(C5) .6679 .0566 1.3906
H(C6) .5566 -.0546 1.3906
H(C7) .6953 -.1093 1.3339
H(C8) .0000 .0839 .8613
H(C9) -.0273 .1953 .7500
H(C10) -.1386 .3906 .8613
H(C11) -.1386 .2792 .9726
H(C12) -.2670 .1499 .8303
H(C13) -.2904 .2481 .7227
H(C14) -.3629 .3066 .8400
H(C15) .0820 .5273 .5820
H(C16) .3886 .5546 .6386
H(C17) .2773 .3046 .5000
H(C18) .4433 .3046 .5000
H(C19) .1660 .5273 .3886
H(C20) .3320 .5546 .3886
H(C21) .2207 .7500 .7500
H(C22) .0526 .9159 .5873
H(C23) .0001 .7900 .5006
H(C24) -.0820 .7226 .6953
H(C25) -.0546 .8906 .7792

loop_
_geom_angle_atom_site_label_1
_geom_angle_atom_site_label_2
_geom_angle_atom_site_label_3
_geom_angle
_geom_angle_publ_flag
C1a N1 C2 116.4(3) yes
C1a N1 C6 117.5(3) yes
C2 N1 C6 126.1(3) yes
C2 N3 C3a 118.9(3) yes
C2 N3 C4 119.7(3) yes
C3a N3 C4 121.4(3) yes
C5 N7 C8 105.5(3) yes
C4 N9 C8 103.9(3) yes
O2 C2 N1 120.9(3) yes
O2 C2 N3 122.3(3) yes
N1 C2 N3 116.8(3) yes
N3 C4 N9 126.0(3) yes
N3 C4 C5 121.8(3) yes
N9 C4 C5 112.1(3) yes
N7 C5 C4 105.5(3) yes
N7 C5 C6 131.1(3) yes
C4 C5 C6 123.4(4) yes
O6 C6 N1 120.3(3) yes
O6 C6 C5 127.4(4) yes
N1 C6 C5 112.3(3) yes
N7 C8 N9 113.0(3) yes
N7 C8 C9 122.6(3) yes
N9 C8 C9 124.4(3) yes
C8 C9 C10a 111.0(3) yes
C8 C9 C10b 111.7(3) yes
C10a C9 C10b 111.5(4) yes

loop_
_geom_bond_atom_site_label_1
_geom_bond_atom_site_label_2
_geom_bond_distance
_geom_bond_publ_flag
O2 C2 1.218(5) yes
O6 C6 1.236(4) yes
N1 C1a 1.487(4) yes
N1 C2 1.405(4) yes
N1 C6 1.395(5) yes
N3 C2 1.376(4) yes
N3 C3a 1.474(5) yes
N3 C4 1.366(5) yes
N7 C5 1.388(5) yes
N7 C8 1.360(4) yes
N9 C4 1.360(4) yes
N9 C8 1.324(5) yes
C4 C5 1.354(4) yes
C5 C6 1.408(4) yes
C8 C9 1.504(5) yes
